data_7019729
loop_
_publ_author_name
'Feldhaus, Philipp'
'Schirmer, Birgitta'
'Wibbeling, Birgit'
'Daniliuc, Constantin G.'
'Fr\"ohlich, Roland'
'Grimme, Stefan'
'Kehr, Gerald'
'Erker, Gerhard'

_publ_section_title
;
 Frustrated Lewis pair addition to conjugated diynes: Formation of
 zwitterionic 1,2,3-butatriene derivatives.
;
_journal_issue 30
_journal_name_full 'Dalton transactions (Cambridge, England : 2003)'
_journal_page_first 9135
_journal_page_last 9142
_journal_paper_doi 10.1039/c2dt30321c
_journal_volume 41
_journal_year 2012
_chemical_formula_sum 'C36 H33 B F15 P'
_chemical_formula_weight 792.40
_chemical_name_systematic
;
?
;
_space_group_IT_number 14
_symmetry_cell_setting monoclinic
_symmetry_space_group_name_Hall '-P 2ybc'
_symmetry_space_group_name_H-M 'P 1 21/c 1'
_atom_sites_solution_hydrogens geom
_atom_sites_solution_primary direct
_atom_sites_solution_secondary difmap
_audit_creation_method SHELXL-97
_cell_angle_alpha 90.00
_cell_angle_beta 109.6750(10)
_cell_angle_gamma 90.00
_cell_formula_units_Z 4
_cell_length_a 17.5937(4)
_cell_length_b 13.1421(3)
_cell_length_c 15.8360(3)
_cell_measurement_reflns_used 6609
_cell_measurement_temperature 223(2)
_cell_measurement_theta_max 27.88
_cell_measurement_theta_min 4.08
_cell_volume 3447.80(13)
_computing_cell_refinement 'Collect (Nonius B.V., 1998)'
_computing_data_collection 'Collect (Nonius B.V., 1998)'
_computing_data_reduction 'Denzo-SMN (Otwinowski & Minor, 1997)'
_computing_molecular_graphics 'XP (BrukerAXS, 2000)'
_computing_publication_material 'SHELXL-97 (Sheldrick, 1997)'
_computing_structure_refinement 'SHELXL-97 (Sheldrick, 1997)'
_computing_structure_solution 'SHELXS-97 (Sheldrick, 1990)'
_diffrn_ambient_temperature 223(2)
_diffrn_measured_fraction_theta_full 0.981
_diffrn_measured_fraction_theta_max 0.981
_diffrn_measurement_device_type 'Nonius KappaCCD APEXII'
_diffrn_measurement_method '\w and \f scans'
_diffrn_radiation_monochromator 'Montel mirror'
_diffrn_radiation_source 'rotating anode Nonius FR591'
_diffrn_radiation_type MoK\a
_diffrn_radiation_wavelength 0.71073
_diffrn_reflns_av_R_equivalents 0.0429
_diffrn_reflns_av_sigmaI/netI 0.0488
_diffrn_reflns_limit_h_max 20
_diffrn_reflns_limit_h_min -20
_diffrn_reflns_limit_k_max 15
_diffrn_reflns_limit_k_min -14
_diffrn_reflns_limit_l_max 18
_diffrn_reflns_limit_l_min -18
_diffrn_reflns_number 10075
_diffrn_reflns_theta_full 25.00
_diffrn_reflns_theta_max 25.00
_diffrn_reflns_theta_min 4.09
_exptl_absorpt_coefficient_mu 0.188
_exptl_absorpt_correction_T_max 0.9944
_exptl_absorpt_correction_T_min 0.9580
_exptl_absorpt_correction_type multi-scan
_exptl_absorpt_process_details 'Denzo (Otwinowski, Borek, Majewski & Minor, 2003)'
_exptl_crystal_colour colourless
_exptl_crystal_density_diffrn 1.527
_exptl_crystal_density_method 'not measured'
_exptl_crystal_description needle
_exptl_crystal_F_000 1616
_exptl_crystal_size_max 0.23
_exptl_crystal_size_mid 0.05
_exptl_crystal_size_min 0.03
_refine_diff_density_max 0.377
_refine_diff_density_min -0.265
_refine_diff_density_rms 0.060
_refine_ls_extinction_method none
_refine_ls_goodness_of_fit_ref 1.124
_refine_ls_hydrogen_treatment constr
_refine_ls_matrix_type full
_refine_ls_number_parameters 512
_refine_ls_number_reflns 5964
_refine_ls_number_restraints 132
_refine_ls_restrained_S_all 1.144
_refine_ls_R_factor_all 0.0996
_refine_ls_R_factor_gt 0.0774
_refine_ls_shift/su_max 0.000
_refine_ls_shift/su_mean 0.000
_refine_ls_structure_factor_coef Fsqd
_refine_ls_weighting_details 'calc w=1/[\s^2^(Fo^2^)+(0.0326P)^2^+8.9259P] where P=(Fo^2^+2Fc^2^)/3'
_refine_ls_weighting_scheme calc
_refine_ls_wR_factor_gt 0.1623
_refine_ls_wR_factor_ref 0.1771
_reflns_number_gt 4637
_reflns_number_total 5964
_reflns_threshold_expression >2sigma(I)
_cod_data_source_file c2dt30321c.txt
_cod_data_source_block erk6034
_cod_original_sg_symbol_H-M P21/c
_cod_database_code 7019729

loop_
_symmetry_equiv_pos_as_xyz
'x, y, z'
'-x, y+1/2, -z+1/2'
'-x, -y, -z'
'x, -y-1/2, z-1/2'

loop_
_atom_site_label
_atom_site_type_symbol
_atom_site_fract_x
_atom_site_fract_y
_atom_site_fract_z
_atom_site_U_iso_or_equiv
_atom_site_adp_type
_atom_site_occupancy
_atom_site_symmetry_multiplicity
_atom_site_calc_flag
_atom_site_refinement_flags
_atom_site_disorder_assembly
_atom_site_disorder_group
P1 P 0.25998(7) 0.07968(9) 0.04121(8) 0.0369(3) Uani 1 1 d . A .
B1 B 0.2088(3) -0.0940(4) 0.2593(3) 0.0385(11) Uani 1 1 d . . .
C1 C 0.1191(3) 0.0367(4) 0.1330(3) 0.0465(11) Uani 1 1 d . . .
H1A H 0.1117 0.0868 0.1746 0.070 Uiso 1 1 calc R . .
H1B H 0.0766 -0.0139 0.1206 0.070 Uiso 1 1 calc R . .
H1C H 0.1168 0.0701 0.0776 0.070 Uiso 1 1 calc R . .
C2 C 0.1997(3) -0.0140(3) 0.1737(3) 0.0359(9) Uani 1 1 d . . .
C3 C 0.2599(3) -0.0022(3) 0.1383(3) 0.0366(9) Uani 1 1 d . . .
C4 C 0.3328(3) -0.0584(3) 0.1782(3) 0.0402(10) Uani 1 1 d . . .
C5 C 0.3928(3) -0.1069(4) 0.2130(3) 0.0519(12) Uani 1 1 d . . .
C6 C 0.4682(3) -0.1626(5) 0.2512(4) 0.0762(18) Uani 1 1 d . . .
H6A H 0.4610 -0.2321 0.2294 0.114 Uiso 1 1 calc R . .
H6B H 0.4838 -0.1626 0.3161 0.114 Uiso 1 1 calc R . .
H6C H 0.5101 -0.1301 0.2337 0.114 Uiso 1 1 calc R . .
C11 C 0.3610(3) 0.0533(4) 0.0227(4) 0.0548(13) Uani 1 1 d . . .
C12 C 0.4351(3) 0.0728(5) 0.1069(4) 0.0775(18) Uani 1 1 d . . .
H12A H 0.4304 0.0330 0.1565 0.116 Uiso 1 1 calc R . .
H12B H 0.4378 0.1445 0.1220 0.116 Uiso 1 1 calc R . .
H12C H 0.4837 0.0531 0.0951 0.116 Uiso 1 1 calc R . .
C13 C 0.3617(4) -0.0605(4) -0.0055(5) 0.0759(18) Uani 1 1 d . . .
H13A H 0.3154 -0.0735 -0.0588 0.114 Uiso 1 1 calc R . .
H13B H 0.3590 -0.1041 0.0428 0.114 Uiso 1 1 calc R . .
H13C H 0.4109 -0.0745 -0.0181 0.114 Uiso 1 1 calc R . .
C14 C 0.3747(4) 0.1189(5) -0.0513(4) 0.0694(16) Uani 1 1 d . . .
H14A H 0.3300 0.1097 -0.1068 0.104 Uiso 1 1 calc R . .
H14B H 0.4245 0.0985 -0.0600 0.104 Uiso 1 1 calc R . .
H14C H 0.3782 0.1900 -0.0338 0.104 Uiso 1 1 calc R . .
C21 C 0.1726(3) 0.0423(4) -0.0656(3) 0.0565(13) Uani 1 1 d D . .
C22A C 0.0946(3) 0.1071(5) -0.0818(4) 0.069(2) Uani 0.858(7) 1 d PD A 1
H22A H 0.0527 0.0831 -0.1353 0.103 Uiso 0.858(7) 1 calc PR A 1
H22B H 0.1063 0.1780 -0.0895 0.103 Uiso 0.858(7) 1 calc PR A 1
H22C H 0.0764 0.1006 -0.0306 0.103 Uiso 0.858(7) 1 calc PR A 1
C23A C 0.1500(4) -0.0678(4) -0.0550(4) 0.0662(19) Uani 0.858(7) 1 d PD A 1
H23A H 0.1261 -0.0719 -0.0081 0.099 Uiso 0.858(7) 1 calc PR A 1
H23B H 0.1980 -0.1099 -0.0390 0.099 Uiso 0.858(7) 1 calc PR A 1
H23C H 0.1115 -0.0917 -0.1110 0.099 Uiso 0.858(7) 1 calc PR A 1
C24A C 0.1927(4) 0.0523(6) -0.1525(4) 0.073(2) Uani 0.858(7) 1 d PD A 1
H24A H 0.2362 0.0060 -0.1505 0.110 Uiso 0.858(7) 1 calc PR A 1
H24B H 0.2092 0.1216 -0.1584 0.110 Uiso 0.858(7) 1 calc PR A 1
H24C H 0.1453 0.0356 -0.2035 0.110 Uiso 0.858(7) 1 calc PR A 1
C22B C 0.0852(9) 0.027(3) -0.070(2) 0.069(2) Uani 0.142(7) 1 d PD A 2
H22D H 0.0565 -0.0118 -0.1238 0.103 Uiso 0.142(7) 1 calc PR A 2
H22E H 0.0594 0.0926 -0.0728 0.103 Uiso 0.142(7) 1 calc PR A 2
H22F H 0.0842 -0.0099 -0.0177 0.103 Uiso 0.142(7) 1 calc PR A 2
C23B C 0.2066(19) -0.0629(13) -0.078(2) 0.0662(19) Uani 0.142(7) 1 d PD A 2
H23D H 0.1885 -0.1136 -0.0442 0.099 Uiso 0.142(7) 1 calc PR A 2
H23E H 0.2651 -0.0603 -0.0559 0.099 Uiso 0.142(7) 1 calc PR A 2
H23F H 0.1875 -0.0810 -0.1408 0.099 Uiso 0.142(7) 1 calc PR A 2
C24B C 0.172(2) 0.108(2) -0.1463(18) 0.073(2) Uani 0.142(7) 1 d PD A 2
H24D H 0.2238 0.1425 -0.1324 0.110 Uiso 0.142(7) 1 calc PR A 2
H24E H 0.1292 0.1572 -0.1594 0.110 Uiso 0.142(7) 1 calc PR A 2
H24F H 0.1642 0.0641 -0.1982 0.110 Uiso 0.142(7) 1 calc PR A 2
C31 C 0.2566(3) 0.2196(3) 0.0701(3) 0.0465(11) Uani 1 1 d D . .
C32A C 0.1941(4) 0.2448(4) 0.1144(4) 0.0621(19) Uani 0.850(6) 1 d PD A 1
H32A H 0.1984 0.3162 0.1311 0.093 Uiso 0.850(6) 1 calc PR A 1
H32B H 0.2038 0.2032 0.1675 0.093 Uiso 0.850(6) 1 calc PR A 1
H32C H 0.1404 0.2312 0.0726 0.093 Uiso 0.850(6) 1 calc PR A 1
C33A C 0.2425(4) 0.2860(4) -0.0126(4) 0.0598(18) Uani 0.850(6) 1 d PD A 1
H33A H 0.1886 0.2742 -0.0544 0.090 Uiso 0.850(6) 1 calc PR A 1
H33B H 0.2819 0.2691 -0.0410 0.090 Uiso 0.850(6) 1 calc PR A 1
H33C H 0.2482 0.3571 0.0051 0.090 Uiso 0.850(6) 1 calc PR A 1
C34A C 0.3397(3) 0.2494(5) 0.1388(4) 0.0656(18) Uani 0.850(6) 1 d PD A 1
H34A H 0.3815 0.2379 0.1127 0.098 Uiso 0.850(6) 1 calc PR A 1
H34B H 0.3505 0.2082 0.1924 0.098 Uiso 0.850(6) 1 calc PR A 1
H34C H 0.3391 0.3207 0.1543 0.098 Uiso 0.850(6) 1 calc PR A 1
C32B C 0.1658(6) 0.249(2) 0.0342(19) 0.0621(19) Uani 0.150(6) 1 d PD A 2
H32D H 0.1581 0.3126 0.0619 0.093 Uiso 0.150(6) 1 calc PR A 2
H32E H 0.1341 0.1961 0.0486 0.093 Uiso 0.150(6) 1 calc PR A 2
H32F H 0.1486 0.2582 -0.0303 0.093 Uiso 0.150(6) 1 calc PR A 2
C33B C 0.2994(15) 0.295(2) 0.0265(18) 0.0598(18) Uani 0.150(6) 1 d PD A 2
H33D H 0.2799 0.2855 -0.0380 0.090 Uiso 0.150(6) 1 calc PR A 2
H33E H 0.3572 0.2833 0.0497 0.090 Uiso 0.150(6) 1 calc PR A 2
H33F H 0.2881 0.3643 0.0403 0.090 Uiso 0.150(6) 1 calc PR A 2
C34B C 0.2864(17) 0.242(2) 0.1713(6) 0.0656(18) Uani 0.150(6) 1 d PD A 2
H34D H 0.3424 0.2212 0.1975 0.098 Uiso 0.150(6) 1 calc PR A 2
H34E H 0.2538 0.2046 0.1993 0.098 Uiso 0.150(6) 1 calc PR A 2
H34F H 0.2819 0.3144 0.1808 0.098 Uiso 0.150(6) 1 calc PR A 2
C41 C 0.2185(3) -0.2088(3) 0.2187(3) 0.0416(10) Uani 1 1 d . . .
C42 C 0.2817(3) -0.2775(4) 0.2517(3) 0.0490(12) Uani 1 1 d . . .
F42 F 0.34694(18) -0.2573(2) 0.3250(2) 0.0596(8) Uani 1 1 d . . .
C43 C 0.2857(4) -0.3710(4) 0.2133(4) 0.0608(15) Uani 1 1 d . . .
F43 F 0.3493(2) -0.4335(2) 0.2496(3) 0.0883(12) Uani 1 1 d . . .
C44 C 0.2254(4) -0.4002(4) 0.1372(4) 0.0679(17) Uani 1 1 d . . .
F44 F 0.2291(3) -0.4899(2) 0.0979(3) 0.0968(13) Uani 1 1 d . . .
C45 C 0.1616(4) -0.3356(4) 0.1007(4) 0.0610(15) Uani 1 1 d . . .
F45 F 0.1011(2) -0.3608(3) 0.0254(2) 0.0879(12) Uani 1 1 d . . .
C46 C 0.1599(3) -0.2440(4) 0.1421(3) 0.0509(12) Uani 1 1 d . . .
F46 F 0.09295(19) -0.1865(2) 0.10392(19) 0.0630(8) Uani 1 1 d . . .
C51 C 0.2826(3) -0.0678(3) 0.3541(3) 0.0406(10) Uani 1 1 d . . .
C52 C 0.2947(3) -0.1334(4) 0.4268(3) 0.0461(11) Uani 1 1 d . . .
F52 F 0.24858(17) -0.2174(2) 0.41732(18) 0.0562(7) Uani 1 1 d . . .
C53 C 0.3531(3) -0.1198(4) 0.5092(3) 0.0525(13) Uani 1 1 d . . .
F53 F 0.3635(2) -0.1899(3) 0.57497(19) 0.0728(9) Uani 1 1 d . . .
C54 C 0.4000(3) -0.0345(5) 0.5254(3) 0.0574(14) Uani 1 1 d . . .
F54 F 0.4564(2) -0.0194(3) 0.6065(2) 0.0841(11) Uani 1 1 d . . .
C55 C 0.3887(3) 0.0349(4) 0.4582(4) 0.0528(12) Uani 1 1 d . . .
F55 F 0.43329(18) 0.1208(2) 0.4742(2) 0.0694(9) Uani 1 1 d . . .
C56 C 0.3309(3) 0.0179(4) 0.3754(3) 0.0448(11) Uani 1 1 d . . .
F56 F 0.32285(17) 0.0939(2) 0.31516(19) 0.0549(7) Uani 1 1 d . . .
C61 C 0.1273(3) -0.0877(3) 0.2900(3) 0.0391(10) Uani 1 1 d . . .
C62 C 0.0751(3) -0.1658(3) 0.2931(3) 0.0438(11) Uani 1 1 d . . .
F62 F 0.08537(18) -0.2618(2) 0.26752(19) 0.0570(7) Uani 1 1 d . . .
C63 C 0.0115(3) -0.1538(4) 0.3245(3) 0.0519(12) Uani 1 1 d . . .
F63 F -0.0364(2) -0.2344(3) 0.3245(2) 0.0773(10) Uani 1 1 d . . .
C64 C -0.0047(3) -0.0613(4) 0.3541(3) 0.0546(13) Uani 1 1 d . . .
F64 F -0.06651(19) -0.0500(3) 0.3846(2) 0.0775(10) Uani 1 1 d . . .
C65 C 0.0454(3) 0.0189(4) 0.3543(3) 0.0496(12) Uani 1 1 d . . .
F65 F 0.03286(19) 0.1099(2) 0.3859(2) 0.0680(9) Uani 1 1 d . . .
C66 C 0.1088(3) 0.0036(3) 0.3234(3) 0.0428(10) Uani 1 1 d . . .
F66 F 0.15653(16) 0.0859(2) 0.32765(19) 0.0537(7) Uani 1 1 d . . .

loop_
_atom_site_aniso_label
_atom_site_aniso_U_11
_atom_site_aniso_U_22
_atom_site_aniso_U_33
_atom_site_aniso_U_23
_atom_site_aniso_U_13
_atom_site_aniso_U_12
P1 0.0375(6) 0.0342(6) 0.0397(6) 0.0011(5) 0.0139(5) 0.0008(5)
B1 0.040(3) 0.038(3) 0.033(3) 0.002(2) 0.008(2) -0.003(2)
C1 0.042(3) 0.048(3) 0.050(3) 0.009(2) 0.016(2) 0.003(2)
C2 0.039(2) 0.026(2) 0.041(2) -0.0011(18) 0.0106(19) -0.0005(18)
C3 0.038(2) 0.031(2) 0.036(2) -0.0010(18) 0.0063(19) -0.0008(18)
C4 0.039(2) 0.039(2) 0.041(2) 0.000(2) 0.010(2) -0.002(2)
C5 0.048(3) 0.050(3) 0.053(3) 0.005(2) 0.011(2) 0.005(2)
C6 0.055(3) 0.075(4) 0.086(4) 0.004(3) 0.007(3) 0.024(3)
C11 0.052(3) 0.050(3) 0.070(3) 0.007(3) 0.031(3) 0.006(2)
C12 0.044(3) 0.088(5) 0.097(5) 0.012(4) 0.020(3) -0.004(3)
C13 0.085(4) 0.067(4) 0.091(5) 0.002(3) 0.051(4) 0.022(3)
C14 0.065(4) 0.071(4) 0.087(4) 0.013(3) 0.045(3) 0.007(3)
C21 0.059(3) 0.063(3) 0.042(3) -0.003(2) 0.008(2) -0.003(3)
C22A 0.040(3) 0.097(6) 0.059(4) 0.011(4) 0.004(3) -0.001(4)
C23A 0.070(4) 0.067(4) 0.051(4) -0.017(3) 0.007(3) -0.021(4)
C24A 0.064(5) 0.110(7) 0.045(3) -0.005(4) 0.018(3) 0.003(4)
C22B 0.040(3) 0.097(6) 0.059(4) 0.011(4) 0.004(3) -0.001(4)
C23B 0.070(4) 0.067(4) 0.051(4) -0.017(3) 0.007(3) -0.021(4)
C24B 0.064(5) 0.110(7) 0.045(3) -0.005(4) 0.018(3) 0.003(4)
C31 0.051(3) 0.035(2) 0.053(3) 0.002(2) 0.018(2) 0.001(2)
C32A 0.080(5) 0.036(3) 0.088(5) -0.009(3) 0.051(4) -0.003(3)
C33A 0.075(5) 0.041(3) 0.071(4) 0.017(3) 0.034(4) 0.005(3)
C34A 0.065(4) 0.049(4) 0.076(5) -0.012(3) 0.015(3) -0.005(3)
C32B 0.080(5) 0.036(3) 0.088(5) -0.009(3) 0.051(4) -0.003(3)
C33B 0.075(5) 0.041(3) 0.071(4) 0.017(3) 0.034(4) 0.005(3)
C34B 0.065(4) 0.049(4) 0.076(5) -0.012(3) 0.015(3) -0.005(3)
C41 0.051(3) 0.038(2) 0.037(2) 0.001(2) 0.017(2) -0.004(2)
C42 0.065(3) 0.040(3) 0.046(3) 0.006(2) 0.023(3) 0.001(2)
F42 0.0645(19) 0.0531(17) 0.0587(18) 0.0072(14) 0.0175(16) 0.0161(15)
C43 0.089(4) 0.033(3) 0.074(4) 0.002(3) 0.046(3) 0.005(3)
F43 0.123(3) 0.0472(19) 0.114(3) 0.0086(19) 0.066(3) 0.025(2)
C44 0.109(5) 0.038(3) 0.080(4) -0.016(3) 0.063(4) -0.017(3)
F44 0.161(4) 0.0468(18) 0.114(3) -0.0323(19) 0.088(3) -0.019(2)
C45 0.090(4) 0.054(3) 0.047(3) -0.020(3) 0.033(3) -0.027(3)
F45 0.126(3) 0.080(2) 0.057(2) -0.0271(18) 0.030(2) -0.039(2)
C46 0.065(3) 0.043(3) 0.047(3) -0.001(2) 0.022(3) -0.009(2)
F46 0.067(2) 0.0624(19) 0.0479(16) -0.0035(15) 0.0042(15) -0.0104(16)
C51 0.042(2) 0.037(2) 0.043(2) -0.003(2) 0.014(2) 0.005(2)
C52 0.050(3) 0.043(3) 0.045(3) -0.002(2) 0.015(2) 0.004(2)
F52 0.0653(18) 0.0494(16) 0.0504(16) 0.0098(13) 0.0151(14) -0.0050(14)
C53 0.055(3) 0.061(3) 0.037(3) 0.001(2) 0.010(2) 0.015(3)
F53 0.080(2) 0.091(2) 0.0408(16) 0.0149(17) 0.0120(15) 0.0160(19)
C54 0.047(3) 0.079(4) 0.037(3) -0.016(3) 0.003(2) 0.009(3)
F54 0.069(2) 0.121(3) 0.0449(17) -0.0234(19) -0.0049(15) 0.001(2)
C55 0.045(3) 0.054(3) 0.056(3) -0.017(3) 0.012(2) -0.006(2)
F55 0.0579(18) 0.0607(19) 0.078(2) -0.0270(17) 0.0078(16) -0.0113(15)
C56 0.045(3) 0.040(3) 0.048(3) -0.006(2) 0.014(2) 0.003(2)
F56 0.0611(17) 0.0406(15) 0.0581(17) -0.0043(13) 0.0139(14) -0.0085(13)
C61 0.041(2) 0.040(2) 0.031(2) 0.0015(19) 0.0061(19) -0.003(2)
C62 0.050(3) 0.042(3) 0.037(2) 0.003(2) 0.011(2) -0.002(2)
F62 0.0694(19) 0.0420(15) 0.0632(18) -0.0033(14) 0.0270(16) -0.0137(14)
C63 0.047(3) 0.064(3) 0.042(3) 0.004(2) 0.012(2) -0.013(3)
F63 0.073(2) 0.079(2) 0.089(2) 0.0027(19) 0.0397(19) -0.0259(18)
C64 0.047(3) 0.074(4) 0.044(3) 0.006(3) 0.017(2) 0.006(3)
F64 0.064(2) 0.101(3) 0.084(2) 0.000(2) 0.0460(19) 0.0003(19)
C65 0.052(3) 0.049(3) 0.046(3) 0.002(2) 0.014(2) 0.003(2)
F65 0.071(2) 0.065(2) 0.075(2) -0.0102(17) 0.0340(17) 0.0093(16)
C66 0.045(3) 0.040(2) 0.039(2) 0.002(2) 0.009(2) -0.003(2)
F66 0.0584(17) 0.0401(15) 0.0644(18) -0.0089(13) 0.0231(15) -0.0048(13)

loop_
_atom_type_symbol
_atom_type_description
_atom_type_scat_dispersion_real
_atom_type_scat_dispersion_imag
_atom_type_scat_source
C C 0.0033 0.0016 'International Tables Vol C Tables 4.2.6.8 and 6.1.1.4'
H H 0.0000 0.0000 'International Tables Vol C Tables 4.2.6.8 and 6.1.1.4'
B B 0.0013 0.0007 'International Tables Vol C Tables 4.2.6.8 and 6.1.1.4'
F F 0.0171 0.0103 'International Tables Vol C Tables 4.2.6.8 and 6.1.1.4'
P P 0.1023 0.0942 'International Tables Vol C Tables 4.2.6.8 and 6.1.1.4'

loop_
_geom_angle_atom_site_label_1
_geom_angle_atom_site_label_2
_geom_angle_atom_site_label_3
_geom_angle
C3 P1 C31 110.41(18)
C3 P1 C21 110.62(19)
C31 P1 C21 112.2(2)
C3 P1 C11 106.0(2)
C31 P1 C11 108.4(2)
C21 P1 C11 108.9(2)
C51 B1 C61 102.4(3)
C51 B1 C41 112.7(4)
C61 B1 C41 111.5(4)
C51 B1 C2 115.7(4)
C61 B1 C2 110.3(4)
C41 B1 C2 104.4(3)
C2 C1 H1A 109.5
C2 C1 H1B 109.5
H1A C1 H1B 109.5
C2 C1 H1C 109.5
H1A C1 H1C 109.5
H1B C1 H1C 109.5
C3 C2 C1 121.8(4)
C3 C2 B1 121.7(4)
C1 C2 B1 116.3(4)
C2 C3 C4 117.7(4)
C2 C3 P1 128.0(3)
C4 C3 P1 114.3(3)
C5 C4 C3 178.2(5)
C4 C5 C6 176.1(6)
C5 C6 H6A 109.5
C5 C6 H6B 109.5
H6A C6 H6B 109.5
C5 C6 H6C 109.5
H6A C6 H6C 109.5
H6B C6 H6C 109.5
C14 C11 C12 105.2(5)
C14 C11 C13 107.5(5)
C12 C11 C13 108.8(5)
C14 C11 P1 113.8(4)
C12 C11 P1 113.2(4)
C13 C11 P1 108.2(4)
C11 C12 H12A 109.5
C11 C12 H12B 109.5
H12A C12 H12B 109.5
C11 C12 H12C 109.5
H12A C12 H12C 109.5
H12B C12 H12C 109.5
C11 C13 H13A 109.5
C11 C13 H13B 109.5
H13A C13 H13B 109.5
C11 C13 H13C 109.5
H13A C13 H13C 109.5
H13B C13 H13C 109.5
C11 C14 H14A 109.5
C11 C14 H14B 109.5
H14A C14 H14B 109.5
C11 C14 H14C 109.5
H14A C14 H14C 109.5
H14B C14 H14C 109.5
C23A C21 C22B 65.4(13)
C23A C21 C24A 109.1(4)
C22B C21 C24A 119.9(15)
C23A C21 C24B 133.9(15)
C22B C21 C24B 108.2(7)
C24A C21 C24B 31.3(12)
C23A C21 C23B 44.8(12)
C22B C21 C23B 107.6(7)
C24A C21 C23B 75.5(12)
C24B C21 C23B 106.7(7)
C23A C21 C22A 106.8(4)
C22B C21 C22A 41.4(12)
C24A C21 C22A 105.1(4)
C24B C21 C22A 78.7(12)
C23B C21 C22A 145.5(13)
C23A C21 P1 107.8(3)
C22B C21 P1 124.7(14)
C24A C21 P1 114.1(4)
C24B C21 P1 111.4(15)
C23B C21 P1 96.3(13)
C22A C21 P1 113.7(4)
C21 C22A H22A 109.5
C21 C22A H22B 109.5
C21 C22A H22C 109.5
C21 C23A H23A 109.5
C21 C23A H23B 109.5
C21 C23A H23C 109.5
C21 C24A H24A 109.5
C21 C24A H24B 109.5
C21 C24A H24C 109.5
C21 C22B H22D 109.5
C21 C22B H22E 109.5
H22D C22B H22E 109.5
C21 C22B H22F 109.5
H22D C22B H22F 109.5
H22E C22B H22F 109.5
C21 C23B H23D 109.5
C21 C23B H23E 109.5
H23D C23B H23E 109.5
C21 C23B H23F 109.5
H23D C23B H23F 109.5
H23E C23B H23F 109.5
C21 C24B H24D 109.5
C21 C24B H24E 109.5
H24D C24B H24E 109.5
C21 C24B H24F 109.5
H24D C24B H24F 109.5
H24E C24B H24F 109.5
C33A C31 C32A 109.7(4)
C33A C31 C34B 133.3(12)
C32A C31 C34B 61.7(11)
C33A C31 C33B 37.7(10)
C32A C31 C33B 127.0(12)
C34B C31 C33B 107.2(7)
C33A C31 C34A 107.5(4)
C32A C31 C34A 106.2(4)
C34B C31 C34A 46.4(11)
C33B C31 C34A 70.4(11)
C33A C31 C32B 72.0(10)
C32A C31 C32B 45.8(10)
C34B C31 C32B 106.3(7)
C33B C31 C32B 105.7(7)
C34A C31 C32B 143.5(11)
C33A C31 P1 110.9(3)
C32A C31 P1 114.0(3)
C34B C31 P1 114.2(12)
C33B C31 P1 117.1(12)
C34A C31 P1 108.3(3)
C32B C31 P1 105.5(11)
C31 C32A H32A 109.5
C31 C32A H32B 109.5
C31 C32A H32C 109.5
C31 C33A H33A 109.5
C31 C33A H33B 109.5
C31 C33A H33C 109.5
C31 C34A H34A 109.5
C31 C34A H34B 109.5
C31 C34A H34C 109.5
C31 C32B H32D 109.5
C31 C32B H32E 109.5
H32D C32B H32E 109.5
C31 C32B H32F 109.5
H32D C32B H32F 109.5
H32E C32B H32F 109.5
C31 C33B H33D 109.5
C31 C33B H33E 109.5
H33D C33B H33E 109.5
C31 C33B H33F 109.5
H33D C33B H33F 109.5
H33E C33B H33F 109.5
C31 C34B H34D 109.5
C31 C34B H34E 109.5
H34D C34B H34E 109.5
C31 C34B H34F 109.5
H34D C34B H34F 109.5
H34E C34B H34F 109.5
C46 C41 C42 112.3(4)
C46 C41 B1 119.8(4)
C42 C41 B1 127.9(4)
F42 C42 C43 113.4(5)
F42 C42 C41 122.3(4)
C43 C42 C41 124.3(5)
F43 C43 C44 119.4(5)
F43 C43 C42 120.7(6)
C44 C43 C42 119.9(5)
F44 C44 C43 120.7(6)
F44 C44 C45 120.5(6)
C43 C44 C45 118.8(5)
F45 C45 C44 120.8(5)
F45 C45 C46 120.1(6)
C44 C45 C46 119.1(5)
F46 C46 C45 115.4(5)
F46 C46 C41 118.9(4)
C45 C46 C41 125.6(5)
C56 C51 C52 113.0(4)
C56 C51 B1 128.3(4)
C52 C51 B1 118.4(4)
F52 C52 C53 116.2(4)
F52 C52 C51 119.6(4)
C53 C52 C51 124.1(5)
F53 C53 C54 119.8(5)
F53 C53 C52 120.4(5)
C54 C53 C52 119.8(5)
F54 C54 C53 120.3(5)
F54 C54 C55 120.8(5)
C53 C54 C55 118.9(5)
F55 C55 C54 119.3(5)
F55 C55 C56 120.7(5)
C54 C55 C56 120.0(5)
F56 C56 C55 114.7(4)
F56 C56 C51 121.2(4)
C55 C56 C51 124.0(5)
C62 C61 C66 112.4(4)
C62 C61 B1 128.3(4)
C66 C61 B1 119.2(4)
F62 C62 C63 114.9(4)
F62 C62 C61 121.3(4)
C63 C62 C61 123.7(4)
F63 C63 C64 119.7(4)
F63 C63 C62 119.4(5)
C64 C63 C62 120.9(5)
F64 C64 C63 120.7(5)
F64 C64 C65 120.8(5)
C63 C64 C65 118.5(4)
F65 C65 C64 119.9(4)
F65 C65 C66 121.1(4)
C64 C65 C66 118.9(5)
F66 C66 C65 115.4(4)
F66 C66 C61 119.0(4)
C65 C66 C61 125.6(4)

loop_
_geom_bond_atom_site_label_1
_geom_bond_atom_site_label_2
_geom_bond_distance
P1 C3 1.877(4)
P1 C31 1.901(5)
P1 C21 1.928(5)
P1 C11 1.928(5)
B1 C51 1.656(6)
B1 C61 1.664(7)
B1 C41 1.672(7)
B1 C2 1.680(6)
C1 C2 1.502(6)
C1 H1A 0.9700
C1 H1B 0.9700
C1 H1C 0.9700
C2 C3 1.364(6)
C3 C4 1.429(6)
C4 C5 1.196(6)
C5 C6 1.457(7)
C6 H6A 0.9700
C6 H6B 0.9700
C6 H6C 0.9700
C11 C14 1.538(7)
C11 C12 1.540(8)
C11 C13 1.561(7)
C12 H12A 0.9700
C12 H12B 0.9700
C12 H12C 0.9700
C13 H13A 0.9700
C13 H13B 0.9700
C13 H13C 0.9700
C14 H14A 0.9700
C14 H14B 0.9700
C14 H14C 0.9700
C21 C23A 1.525(6)
C21 C22B 1.527(8)
C21 C24A 1.537(5)
C21 C24B 1.539(8)
C21 C23B 1.544(8)
C21 C22A 1.561(6)
C22A H22A 0.9700
C22A H22B 0.9700
C22A H22C 0.9700
C23A H23A 0.9700
C23A H23B 0.9700
C23A H23C 0.9700
C24A H24A 0.9700
C24A H24B 0.9700
C24A H24C 0.9700
C22B H22D 0.9700
C22B H22E 0.9700
C22B H22F 0.9700
C23B H23D 0.9700
C23B H23E 0.9700
C23B H23F 0.9700
C24B H24D 0.9700
C24B H24E 0.9700
C24B H24F 0.9700
C31 C33A 1.523(5)
C31 C32A 1.525(5)
C31 C34B 1.537(8)
C31 C33B 1.544(8)
C31 C34A 1.550(5)
C31 C32B 1.555(8)
C32A H32A 0.9700
C32A H32B 0.9700
C32A H32C 0.9700
C33A H33A 0.9700
C33A H33B 0.9700
C33A H33C 0.9700
C34A H34A 0.9700
C34A H34B 0.9700
C34A H34C 0.9700
C32B H32D 0.9700
C32B H32E 0.9700
C32B H32F 0.9700
C33B H33D 0.9700
C33B H33E 0.9700
C33B H33F 0.9700
C34B H34D 0.9700
C34B H34E 0.9700
C34B H34F 0.9700
C41 C46 1.381(7)
C41 C42 1.391(7)
C42 F42 1.355(6)
C42 C43 1.383(7)
C43 F43 1.351(6)
C43 C44 1.365(8)
C44 F44 1.346(6)
C44 C45 1.371(8)
C45 F45 1.345(6)
C45 C46 1.376(7)
C46 F46 1.358(6)
C51 C56 1.383(6)
C51 C52 1.396(6)
C52 F52 1.348(5)
C52 C53 1.373(7)
C53 F53 1.356(6)
C53 C54 1.364(8)
C54 F54 1.348(5)
C54 C55 1.365(8)
C55 F55 1.350(6)
C55 C56 1.380(7)
C56 F56 1.355(5)
C61 C62 1.389(6)
C61 C66 1.394(6)
C62 F62 1.355(5)
C62 C63 1.379(7)
C63 F63 1.353(6)
C63 C64 1.367(7)
C64 F64 1.339(5)
C64 C65 1.373(7)
C65 F65 1.342(6)
C65 C66 1.376(6)
C66 F66 1.356(5)

loop_
_geom_torsion_atom_site_label_1
_geom_torsion_atom_site_label_2
_geom_torsion_atom_site_label_3
_geom_torsion_atom_site_label_4
_geom_torsion
C51 B1 C2 C3 61.9(5)
C61 B1 C2 C3 177.6(4)
C41 B1 C2 C3 -62.5(5)
C51 B1 C2 C1 -123.2(4)
C61 B1 C2 C1 -7.6(5)
C41 B1 C2 C1 112.3(4)
C1 C2 C3 C4 -176.3(4)
B1 C2 C3 C4 -1.7(6)
C1 C2 C3 P1 3.5(6)
B1 C2 C3 P1 178.0(3)
C31 P1 C3 C2 66.4(4)
C21 P1 C3 C2 -58.4(4)
C11 P1 C3 C2 -176.4(4)
C31 P1 C3 C4 -113.9(3)
C21 P1 C3 C4 121.3(3)
C11 P1 C3 C4 3.4(4)
C2 C3 C4 C5 11(17)
P1 C3 C4 C5 -169(17)
C3 C4 C5 C6 173(13)
C3 P1 C11 C14 -176.5(4)
C31 P1 C11 C14 -57.9(5)
C21 P1 C11 C14 64.5(5)
C3 P1 C11 C12 -56.5(4)
C31 P1 C11 C12 62.1(4)
C21 P1 C11 C12 -175.5(4)
C3 P1 C11 C13 64.1(4)
C31 P1 C11 C13 -177.3(4)
C21 P1 C11 C13 -54.9(4)
C3 P1 C21 C23A -24.0(4)
C31 P1 C21 C23A -147.7(3)
C11 P1 C21 C23A 92.2(4)
C3 P1 C21 C22B 48.1(16)
C31 P1 C21 C22B -75.7(16)
C11 P1 C21 C22B 164.2(16)
C3 P1 C21 C24A -145.3(4)
C31 P1 C21 C24A 91.0(4)
C11 P1 C21 C24A -29.1(4)
C3 P1 C21 C24B -179.1(14)
C31 P1 C21 C24B 57.1(14)
C11 P1 C21 C24B -62.9(14)
C3 P1 C21 C23B -68.4(13)
C31 P1 C21 C23B 167.8(13)
C11 P1 C21 C23B 47.8(13)
C3 P1 C21 C22A 94.2(4)
C31 P1 C21 C22A -29.5(4)
C11 P1 C21 C22A -149.6(4)
C3 P1 C31 C33A -170.6(3)
C21 P1 C31 C33A -46.7(4)
C11 P1 C31 C33A 73.7(4)
C3 P1 C31 C32A -46.2(4)
C21 P1 C31 C32A 77.7(4)
C11 P1 C31 C32A -162.0(4)
C3 P1 C31 C34B 22.1(12)
C21 P1 C31 C34B 146.0(12)
C11 P1 C31 C34B -93.6(12)
C3 P1 C31 C33B 148.6(12)
C21 P1 C31 C33B -87.6(12)
C11 P1 C31 C33B 32.8(12)
C3 P1 C31 C34A 71.7(4)
C21 P1 C31 C34A -164.4(3)
C11 P1 C31 C34A -44.0(4)
C3 P1 C31 C32B -94.3(11)
C21 P1 C31 C32B 29.6(11)
C11 P1 C31 C32B 150.0(11)
C51 B1 C41 C46 177.1(4)
C61 B1 C41 C46 62.6(5)
C2 B1 C41 C46 -56.5(5)
C51 B1 C41 C42 -4.5(6)
C61 B1 C41 C42 -119.0(5)
C2 B1 C41 C42 121.9(5)
C46 C41 C42 F42 178.0(4)
B1 C41 C42 F42 -0.5(7)
C46 C41 C42 C43 -0.6(7)
B1 C41 C42 C43 -179.1(4)
F42 C42 C43 F43 1.3(7)
C41 C42 C43 F43 -180.0(4)
F42 C42 C43 C44 -177.8(4)
C41 C42 C43 C44 0.9(8)
F43 C43 C44 F44 -0.5(8)
C42 C43 C44 F44 178.6(4)
F43 C43 C44 C45 -179.4(5)
C42 C43 C44 C45 -0.3(8)
F44 C44 C45 F45 0.6(8)
C43 C44 C45 F45 179.5(5)
F44 C44 C45 C46 -179.5(4)
C43 C44 C45 C46 -0.6(8)
F45 C45 C46 F46 2.8(7)
C44 C45 C46 F46 -177.1(4)
F45 C45 C46 C41 -179.2(4)
C44 C45 C46 C41 0.9(8)
C42 C41 C46 F46 177.7(4)
B1 C41 C46 F46 -3.7(6)
C42 C41 C46 C45 -0.3(7)
B1 C41 C46 C45 178.3(4)
C61 B1 C51 C56 -111.0(5)
C41 B1 C51 C56 129.1(5)
C2 B1 C51 C56 9.1(6)
C61 B1 C51 C52 61.8(5)
C41 B1 C51 C52 -58.1(5)
C2 B1 C51 C52 -178.1(4)
C56 C51 C52 F52 176.4(4)
B1 C51 C52 F52 2.5(6)
C56 C51 C52 C53 -5.5(7)
B1 C51 C52 C53 -179.3(4)
F52 C52 C53 F53 1.7(7)
C51 C52 C53 F53 -176.6(4)
F52 C52 C53 C54 -177.3(4)
C51 C52 C53 C54 4.5(8)
F53 C53 C54 F54 -0.3(7)
C52 C53 C54 F54 178.7(4)
F53 C53 C54 C55 179.8(4)
C52 C53 C54 C55 -1.2(7)
F54 C54 C55 F55 -1.7(7)
C53 C54 C55 F55 178.2(4)
F54 C54 C55 C56 179.7(4)
C53 C54 C55 C56 -0.4(8)
F55 C55 C56 F56 -1.1(6)
C54 C55 C56 F56 177.4(4)
F55 C55 C56 C51 -179.6(4)
C54 C55 C56 C51 -1.0(7)
C52 C51 C56 F56 -174.6(4)
B1 C51 C56 F56 -1.5(7)
C52 C51 C56 C55 3.7(7)
B1 C51 C56 C55 176.8(4)
C51 B1 C61 C62 -114.2(5)
C41 B1 C61 C62 6.5(6)
C2 B1 C61 C62 122.1(5)
C51 B1 C61 C66 60.9(5)
C41 B1 C61 C66 -178.4(4)
C2 B1 C61 C66 -62.9(5)
C66 C61 C62 F62 -176.9(4)
B1 C61 C62 F62 -1.6(7)
C66 C61 C62 C63 0.8(6)
B1 C61 C62 C63 176.1(4)
F62 C62 C63 F63 -2.5(6)
C61 C62 C63 F63 179.6(4)
F62 C62 C63 C64 178.8(4)
C61 C62 C63 C64 1.0(8)
F63 C63 C64 F64 1.4(7)
C62 C63 C64 F64 -179.9(4)
F63 C63 C64 C65 179.3(4)
C62 C63 C64 C65 -2.0(8)
F64 C64 C65 F65 0.3(7)
C63 C64 C65 F65 -177.6(4)
F64 C64 C65 C66 179.2(4)
C63 C64 C65 C66 1.3(7)
F65 C65 C66 F66 0.3(7)
C64 C65 C66 F66 -178.6(4)
F65 C65 C66 C61 179.5(4)
C64 C65 C66 C61 0.6(8)
C62 C61 C66 F66 177.6(4)
B1 C61 C66 F66 1.8(6)
C62 C61 C66 C65 -1.6(7)
B1 C61 C66 C65 -177.4(4)
